data_4020406
loop_
_publ_author_name
'Alan R. Katritzky'
'Rachel M. Witek'
'Valerie Rodr\'iguez Garc\'ia'
'Prabhu P. Mohapatra'
'James W. Rogers'
'Janet Cusido'
'Ashraf A. A. Abdel-Fattah'
'Peter J. Steel'

_publ_section_title
;
 Benzotriazole-Assisted Thioacylation
;
_journal_name_full 'Journal of Organic Chemistry'
_journal_page_first 7866
_journal_page_last 7881
_journal_paper_doi 10.1021/jo050670t
_journal_volume 70
_journal_year 2005
_chemical_formula_moiety 'C27 H22 N6 S2'
_chemical_formula_sum 'C27 H22 N6 S2'
_chemical_formula_weight 494.63
_space_group_IT_number 14
_symmetry_cell_setting monoclinic
_symmetry_space_group_name_Hall '-P 2yn'
_symmetry_space_group_name_H-M 'P 1 21/n 1'
_cell_angle_alpha 90.00
_cell_angle_beta 96.982(2)
_cell_angle_gamma 90.00
_cell_formula_units_Z 4
_cell_length_a 7.8280(10)
_cell_length_b 14.7948(18)
_cell_length_c 20.827(3)
_cell_measurement_temperature 163(2)
_cell_volume 2394.2(5)
_diffrn_ambient_temperature 163(2)
_exptl_crystal_density_diffrn 1.372
_cod_depositor_comments
;
The following automatic conversions were performed:
'_symmetry_cell_setting' value 'Monoclinic' changed to 'monoclinic'
according to '/home/saulius/struct/CIF-dictionaries/cif_core.dic'
dictionary named 'cif_core.dic' version 2.4.1 from 2010-06-29.

Automatic conversion script
Id: cif_fix_enum 1527 2010-12-29 10:47:43Z saulius 
;
_cod_original_sg_symbol_H-M 'P 21/n'
_cod_database_code 4020406

loop_
_symmetry_equiv_pos_as_xyz
'x, y, z'
'-x+1/2, y+1/2, -z+1/2'
'-x, -y, -z'
'x-1/2, -y-1/2, z-1/2'

loop_
_atom_site_label
_atom_site_type_symbol
_atom_site_fract_x
_atom_site_fract_y
_atom_site_fract_z
_atom_site_U_iso_or_equiv
_atom_site_adp_type
_atom_site_occupancy
_atom_site_symmetry_multiplicity
_atom_site_calc_flag
_atom_site_refinement_flags
_atom_site_disorder_assembly
_atom_site_disorder_group
S1 S 0.41792(6) 0.10353(3) 0.08619(2) 0.02854(12) Uani 1 1 d . . .
S2 S 0.23960(6) 0.23245(3) 0.17545(2) 0.02721(12) Uani 1 1 d . . .
N1 N 0.39161(17) 0.28713(9) 0.07460(6) 0.0248(3) Uani 1 1 d . . .
N2 N 0.22812(18) 0.31864(10) 0.05507(7) 0.0302(4) Uani 1 1 d . . .
N3 N 0.23186(19) 0.36736(10) 0.00370(7) 0.0361(4) Uani 1 1 d . . .
N4 N 0.58116(18) 0.23044(9) 0.16096(6) 0.0250(3) Uani 1 1 d . . .
N5 N 0.69148(19) 0.15864(10) 0.17425(7) 0.0316(4) Uani 1 1 d . . .
N6 N 0.81926(19) 0.18455(11) 0.21540(7) 0.0372(4) Uani 1 1 d . . .
C1 C 0.4151(2) 0.21724(11) 0.12371(8) 0.0244(4) Uani 1 1 d . . .
C2 C 0.3983(2) 0.36743(12) -0.01228(9) 0.0316(4) Uani 1 1 d . . .
C3 C 0.4658(3) 0.41027(14) -0.06348(10) 0.0452(5) Uani 1 1 d . . .
H3A H 0.3955 0.4455 -0.0944 0.054 Uiso 1 1 calc R . .
C4 C 0.6380(3) 0.39910(14) -0.06697(10) 0.0475(6) Uani 1 1 d . . .
H4A H 0.6881 0.4272 -0.1012 0.057 Uiso 1 1 calc R . .
C5 C 0.7424(3) 0.34756(13) -0.02162(9) 0.0395(5) Uani 1 1 d . . .
H5A H 0.8615 0.3421 -0.0257 0.047 Uiso 1 1 calc R . .
C6 C 0.6779(2) 0.30453(12) 0.02874(9) 0.0305(4) Uani 1 1 d . . .
H6A H 0.7488 0.2693 0.0595 0.037 Uiso 1 1 calc R . .
C7 C 0.5021(2) 0.31556(11) 0.03213(8) 0.0248(4) Uani 1 1 d . . .
C8 C 0.7945(2) 0.27457(13) 0.23042(8) 0.0321(4) Uani 1 1 d . . .
C9 C 0.8926(3) 0.33168(15) 0.27409(9) 0.0427(5) Uani 1 1 d . . .
H9A H 0.9969 0.3118 0.2980 0.051 Uiso 1 1 calc R . .
C10 C 0.8316(3) 0.41739(15) 0.28079(9) 0.0455(6) Uani 1 1 d . . .
H10A H 0.8945 0.4575 0.3105 0.055 Uiso 1 1 calc R . .
C11 C 0.6791(3) 0.44764(14) 0.24509(9) 0.0396(5) Uani 1 1 d . . .
H11A H 0.6423 0.5080 0.2508 0.047 Uiso 1 1 calc R . .
C12 C 0.5808(2) 0.39237(12) 0.20196(9) 0.0320(4) Uani 1 1 d . . .
H12A H 0.4774 0.4128 0.1777 0.038 Uiso 1 1 calc R . .
C13 C 0.6420(2) 0.30474(12) 0.19594(8) 0.0263(4) Uani 1 1 d . . .
C14 C 0.2267(2) 0.11338(11) 0.03120(8) 0.0276(4) Uani 1 1 d . . .
C15 C 0.2408(3) 0.12936(12) -0.03382(9) 0.0337(5) Uani 1 1 d . . .
H15A H 0.3508 0.1362 -0.0481 0.040 Uiso 1 1 calc R . .
C16 C 0.0925(3) 0.13527(13) -0.07777(9) 0.0375(5) Uani 1 1 d . . .
H16A H 0.1027 0.1455 -0.1222 0.045 Uiso 1 1 calc R . .
C17 C -0.0694(3) 0.12658(12) -0.05830(9) 0.0345(5) Uani 1 1 d . . .
C18 C -0.0815(2) 0.10967(11) 0.00665(9) 0.0338(5) Uani 1 1 d . . .
H18A H -0.1916 0.1029 0.0208 0.041 Uiso 1 1 calc R . .
C19 C 0.0646(2) 0.10250(11) 0.05099(9) 0.0301(4) Uani 1 1 d . . .
H19A H 0.0541 0.0901 0.0951 0.036 Uiso 1 1 calc R . .
C20 C -0.2303(3) 0.13412(14) -0.10578(10) 0.0476(6) Uani 1 1 d . . .
H20A H -0.2022 0.1224 -0.1496 0.071 Uiso 1 1 calc R . .
H20B H -0.2781 0.1951 -0.1038 0.071 Uiso 1 1 calc R . .
H20C H -0.3151 0.0898 -0.0948 0.071 Uiso 1 1 calc R . .
C21 C 0.3190(2) 0.15635(12) 0.23832(8) 0.0259(4) Uani 1 1 d . . .
C22 C 0.4324(2) 0.18605(12) 0.29015(8) 0.0299(4) Uani 1 1 d . . .
H22A H 0.4640 0.2480 0.2931 0.036 Uiso 1 1 calc R . .
C23 C 0.5001(2) 0.12635(12) 0.33761(8) 0.0314(4) Uani 1 1 d . . .
H23A H 0.5778 0.1478 0.3729 0.038 Uiso 1 1 calc R . .
C24 C 0.4559(2) 0.03517(12) 0.33438(8) 0.0282(4) Uani 1 1 d . . .
C25 C 0.3369(2) 0.00710(12) 0.28345(8) 0.0306(4) Uani 1 1 d . . .
H25A H 0.3016 -0.0544 0.2812 0.037 Uiso 1 1 calc R . .
C26 C 0.2682(2) 0.06645(12) 0.23582(8) 0.0290(4) Uani 1 1 d . . .
H26A H 0.1865 0.0457 0.2015 0.035 Uiso 1 1 calc R . .
C27 C 0.5339(2) -0.03041(13) 0.38449(9) 0.0377(5) Uani 1 1 d . . .
H27A H 0.5476 -0.0011 0.4270 0.056 Uiso 1 1 calc R . .
H27B H 0.6467 -0.0499 0.3738 0.056 Uiso 1 1 calc R . .
H27C H 0.4583 -0.0831 0.3855 0.056 Uiso 1 1 calc R . .

loop_
_atom_site_aniso_label
_atom_site_aniso_U_11
_atom_site_aniso_U_22
_atom_site_aniso_U_33
_atom_site_aniso_U_23
_atom_site_aniso_U_13
_atom_site_aniso_U_12
S1 0.0276(3) 0.0242(3) 0.0330(3) -0.00328(19) 0.00057(19) 0.0019(2)
S2 0.0255(2) 0.0274(3) 0.0292(2) 0.00045(19) 0.00493(19) 0.0022(2)
N1 0.0205(8) 0.0256(8) 0.0282(8) 0.0022(6) 0.0023(6) 0.0019(6)
N2 0.0246(9) 0.0314(9) 0.0346(9) 0.0070(7) 0.0041(7) 0.0060(7)
N3 0.0280(9) 0.0408(10) 0.0398(10) 0.0134(8) 0.0060(7) 0.0060(7)
N4 0.0225(8) 0.0235(8) 0.0284(8) 0.0015(6) 0.0007(6) 0.0018(7)
N5 0.0257(9) 0.0299(9) 0.0379(9) 0.0045(7) -0.0009(7) 0.0049(7)
N6 0.0257(9) 0.0433(11) 0.0402(10) 0.0047(8) -0.0053(7) 0.0016(8)
C1 0.0226(9) 0.0241(10) 0.0261(9) 0.0005(7) 0.0008(7) 0.0011(7)
C2 0.0289(11) 0.0327(11) 0.0337(11) 0.0049(8) 0.0058(8) 0.0024(8)
C3 0.0400(13) 0.0540(14) 0.0431(13) 0.0197(10) 0.0115(10) 0.0066(10)
C4 0.0452(14) 0.0565(14) 0.0438(13) 0.0172(10) 0.0178(11) 0.0007(11)
C5 0.0303(11) 0.0463(13) 0.0440(12) -0.0024(10) 0.0126(9) -0.0009(10)
C6 0.0272(10) 0.0314(11) 0.0329(10) -0.0019(8) 0.0034(8) 0.0017(8)
C7 0.0252(10) 0.0236(10) 0.0256(9) -0.0017(7) 0.0030(8) 0.0005(8)
C8 0.0268(10) 0.0382(12) 0.0308(10) 0.0021(9) 0.0015(8) -0.0051(9)
C9 0.0316(12) 0.0578(15) 0.0370(12) -0.0007(10) -0.0023(9) -0.0111(10)
C10 0.0433(13) 0.0569(15) 0.0366(12) -0.0127(10) 0.0068(10) -0.0241(11)
C11 0.0445(13) 0.0359(12) 0.0405(12) -0.0085(9) 0.0143(10) -0.0132(10)
C12 0.0327(11) 0.0313(11) 0.0328(10) -0.0006(8) 0.0077(8) -0.0036(9)
C13 0.0243(10) 0.0289(10) 0.0260(10) 0.0017(8) 0.0045(8) -0.0061(8)
C14 0.0293(10) 0.0230(10) 0.0294(10) -0.0033(7) -0.0006(8) 0.0004(8)
C15 0.0344(11) 0.0318(11) 0.0351(11) -0.0033(8) 0.0050(9) -0.0017(9)
C16 0.0471(13) 0.0349(12) 0.0290(11) -0.0011(8) -0.0009(9) 0.0009(10)
C17 0.0395(12) 0.0218(11) 0.0389(12) -0.0047(8) -0.0089(9) -0.0004(8)
C18 0.0292(11) 0.0249(11) 0.0463(12) -0.0066(9) 0.0010(9) -0.0038(8)
C19 0.0321(11) 0.0249(10) 0.0328(10) -0.0048(8) 0.0018(8) -0.0023(8)
C20 0.0465(14) 0.0400(13) 0.0511(13) -0.0009(10) -0.0156(11) -0.0034(10)
C21 0.0263(10) 0.0278(10) 0.0248(9) -0.0007(8) 0.0075(8) 0.0002(8)
C22 0.0345(11) 0.0273(10) 0.0289(10) -0.0017(8) 0.0078(8) -0.0048(8)
C23 0.0294(11) 0.0397(12) 0.0253(10) 0.0005(8) 0.0040(8) -0.0041(9)
C24 0.0275(10) 0.0327(11) 0.0261(10) 0.0029(8) 0.0098(8) 0.0010(8)
C25 0.0326(11) 0.0237(10) 0.0371(11) -0.0004(8) 0.0103(9) -0.0027(8)
C26 0.0280(10) 0.0301(11) 0.0292(10) -0.0035(8) 0.0050(8) -0.0034(8)
C27 0.0381(12) 0.0385(12) 0.0366(11) 0.0084(9) 0.0053(9) -0.0002(9)

loop_
_geom_bond_atom_site_label_1
_geom_bond_atom_site_label_2
_geom_bond_distance
_geom_bond_site_symmetry_2
_geom_bond_publ_flag
S1 C14 1.7770(18) . ?
S1 C1 1.8562(17) . ?
S2 C21 1.7806(18) . ?
S2 C1 1.8599(17) . ?
N1 C7 1.376(2) . ?
N1 N2 1.3763(19) . ?
N1 C1 1.450(2) . ?
N2 N3 1.2934(19) . ?
N3 C2 1.383(2) . ?
N4 C13 1.372(2) . ?
N4 N5 1.3757(19) . ?
N4 C1 1.444(2) . ?
N5 N6 1.294(2) . ?
N6 C8 1.387(2) . ?
C2 C7 1.386(2) . ?
C2 C3 1.398(3) . ?
C3 C4 1.369(3) . ?
C3 H3A 0.9500 . ?
C4 C5 1.398(3) . ?
C4 H4A 0.9500 . ?
C5 C6 1.374(2) . ?
C5 H5A 0.9500 . ?
C6 C7 1.396(2) . ?
C6 H6A 0.9500 . ?
C8 C13 1.389(2) . ?
C8 C9 1.400(3) . ?
C9 C10 1.368(3) . ?
C9 H9A 0.9500 . ?
C10 C11 1.401(3) . ?
C10 H10A 0.9500 . ?
C11 C12 1.378(2) . ?
C11 H11A 0.9500 . ?
C12 C13 1.393(2) . ?
C12 H12A 0.9500 . ?
C14 C19 1.390(2) . ?
C14 C15 1.392(2) . ?
C15 C16 1.391(3) . ?
C15 H15A 0.9500 . ?
C16 C17 1.383(3) . ?
C16 H16A 0.9500 . ?
C17 C18 1.390(3) . ?
C17 C20 1.508(3) . ?
C18 C19 1.384(2) . ?
C18 H18A 0.9500 . ?
C19 H19A 0.9500 . ?
C20 H20A 0.9800 . ?
C20 H20B 0.9800 . ?
C20 H20C 0.9800 . ?
C21 C22 1.383(2) . ?
C21 C26 1.387(2) . ?
C22 C23 1.382(2) . ?
C22 H22A 0.9500 . ?
C23 C24 1.392(2) . ?
C23 H23A 0.9500 . ?
C24 C25 1.388(2) . ?
C24 C27 1.499(2) . ?
C25 C26 1.384(2) . ?
C25 H25A 0.9500 . ?
C26 H26A 0.9500 . ?
C27 H27A 0.9800 . ?
C27 H27B 0.9800 . ?
C27 H27C 0.9800 . ?

loop_
_cod_related_entry_id
_cod_related_entry_database
_cod_related_entry_code
1 ChemSpider 9873618
